data_7155723
loop_
_publ_author_name
'Cui, Baodong'
'Shang, Jing'
'Yuan, Changlun'
'Han, Wen-Yong'
'Wan, Nanwei'
'Chen, Yong-Zheng'

_publ_section_title
;
 Synthesis of 2,3'-Spirobi[indolin]-2-ones Enabled by a Tandem
 Nucleophilic Benzylation/C(sp2)-N Cross-Coupling Reaction Sequence
;
_journal_name_full 'Org. Biomol. Chem.'
_journal_paper_doi 10.1039/C7OB01343D
_journal_year 2017
_chemical_formula_sum 'C16 H14 N2 O'
_chemical_formula_weight 250.29
_chemical_name_systematic
;
 ?
;
_space_group_crystal_system monoclinic
_space_group_IT_number 14
_space_group_name_Hall '-P 2ybc'
_space_group_name_H-M_alt 'P 1 21/c 1'
_symmetry_space_group_name_Hall '-P 2ybc'
_symmetry_space_group_name_H-M 'P 1 21/c 1'
_atom_sites_solution_hydrogens mixed
_audit_creation_method SHELXL-2013
_audit_update_record
;
2017-06-01 deposited with the CCDC.
2017-06-26 downloaded from the CCDC.
;
_cell_angle_alpha 90
_cell_angle_beta 94.691(2)
_cell_angle_gamma 90
_cell_formula_units_Z 4
_cell_length_a 5.57110(10)
_cell_length_b 14.4715(4)
_cell_length_c 15.8198(5)
_cell_measurement_reflns_used 2685
_cell_measurement_temperature 290(2)
_cell_measurement_theta_max 69.6820
_cell_measurement_theta_min 4.1330
_cell_volume 1271.15(6)
_computing_cell_refinement 'CrysAlisPro (Rigaku OD, 2015)'
_computing_data_collection 'CrysAlisPro (Rigaku OD, 2015)'
_computing_data_reduction 'CrysAlisPro (Rigaku OD, 2015)'
_computing_molecular_graphics 'Ortep-3 (L. J. Farrugia, 2001)'
_computing_publication_material SHELXL-97
_computing_structure_refinement 'SHELXL-97 (Sheldrick, 1997)'
_computing_structure_solution 'SHELXS-97 (Sheldrick, 1997)'
_diffrn_ambient_temperature 290(2)
_diffrn_detector_area_resol_mean 15.9149
_diffrn_measured_fraction_theta_full 0.993
_diffrn_measured_fraction_theta_max 0.983
_diffrn_measurement_device_type 'Gemini S Ultra, Agilent Technologies'
_diffrn_measurement_method '\w scans'
_diffrn_radiation_type CuK\a
_diffrn_radiation_wavelength 1.54184
_diffrn_reflns_av_R_equivalents 0.0166
_diffrn_reflns_av_unetI/netI 0.0214
_diffrn_reflns_Laue_measured_fraction_full 0.993
_diffrn_reflns_Laue_measured_fraction_max 0.983
_diffrn_reflns_limit_h_max 6
_diffrn_reflns_limit_h_min -4
_diffrn_reflns_limit_k_max 17
_diffrn_reflns_limit_k_min -17
_diffrn_reflns_limit_l_max 19
_diffrn_reflns_limit_l_min -19
_diffrn_reflns_number 5613
_diffrn_reflns_point_group_measured_fraction_full 0.993
_diffrn_reflns_point_group_measured_fraction_max 0.983
_diffrn_reflns_theta_full 67.684
_diffrn_reflns_theta_max 70.040
_diffrn_reflns_theta_min 4.147
_diffrn_source 'Enhance Ultra (Cu) X-ray Source'
_exptl_absorpt_coefficient_mu 0.660
_exptl_absorpt_correction_T_max 1.00000
_exptl_absorpt_correction_T_min 0.85002
_exptl_absorpt_correction_type multi-scan
_exptl_absorpt_process_details
;
CrysAlisPro, Agilent Technologies,
Version 1.171.37.35 (release 13-08-2014 CrysAlis171 .NET)
(compiled Aug 13 2014,18:06:01)
Empirical absorption correction using spherical harmonics,
 implemented in SCALE3 ABSPACK scaling algorithm.
;
_exptl_crystal_colour colorless
_exptl_crystal_density_diffrn 1.308
_exptl_crystal_description block
_exptl_crystal_F_000 528
_exptl_crystal_size_max 0.390
_exptl_crystal_size_mid 0.330
_exptl_crystal_size_min 0.320
_refine_diff_density_max 0.186
_refine_diff_density_min -0.160
_refine_diff_density_rms 0.035
_refine_ls_extinction_method none
_refine_ls_goodness_of_fit_ref 1.047
_refine_ls_hydrogen_treatment constr
_refine_ls_matrix_type full
_refine_ls_number_parameters 173
_refine_ls_number_reflns 2369
_refine_ls_number_restraints 0
_refine_ls_restrained_S_all 1.047
_refine_ls_R_factor_all 0.0437
_refine_ls_R_factor_gt 0.0394
_refine_ls_shift/su_max 0.000
_refine_ls_shift/su_mean 0.000
_refine_ls_structure_factor_coef Fsqd
_refine_ls_weighting_details 'w=1/[\s^2^(Fo^2^)+(0.0613P)^2^+0.1827P] where P=(Fo^2^+2Fc^2^)/3'
_refine_ls_weighting_scheme calc
_refine_ls_wR_factor_gt 0.1050
_refine_ls_wR_factor_ref 0.1104
_reflns_Friedel_coverage 0.000
_reflns_number_gt 2111
_reflns_number_total 2369
_reflns_threshold_expression 'I > 2\s(I)'
_cod_data_source_file c7ob01343d2.cif
_cod_data_source_block shelxl
_cod_database_code 7155723
_shelx_space_group_comment
;
The symmetry employed for this shelxl refinement is uniquely defined
by the following loop, which should always be used as a source of
symmetry information in preference to the above space-group names.
They are only intended as comments.
;
_shelx_estimated_absorpt_t_min 0.783
_shelx_estimated_absorpt_t_max 0.817
_shelxl_version_number 2013-4

loop_
_space_group_symop_operation_xyz
'x, y, z'
'-x, y+1/2, -z+1/2'
'-x, -y, -z'
'x, -y-1/2, z-1/2'

loop_
_atom_site_label
_atom_site_type_symbol
_atom_site_fract_x
_atom_site_fract_y
_atom_site_fract_z
_atom_site_U_iso_or_equiv
_atom_site_adp_type
_atom_site_occupancy
_atom_site_site_symmetry_order
_atom_site_calc_flag
_atom_site_refinement_flags_posn
_atom_site_refinement_flags_adp
O1 O -0.22000(17) 0.31226(7) 0.23513(7) 0.0529(3) Uani 1 1 d . .
N1 N 0.26162(19) 0.27542(8) 0.16405(7) 0.0406(3) Uani 1 1 d . .
H1 H 0.3913 0.2879 0.1952 0.049 Uiso 1 1 d R U
N2 N -0.05871(19) 0.45805(8) 0.24070(7) 0.0418(3) Uani 1 1 d . .
C9 C 0.2291(2) 0.44797(9) 0.14585(7) 0.0352(3) Uani 1 1 d . .
C8 C 0.1033(2) 0.35559(9) 0.14447(8) 0.0361(3) Uani 1 1 d . .
C1 C 0.2994(2) 0.23094(9) 0.08733(8) 0.0382(3) Uani 1 1 d . .
C6 C 0.1310(2) 0.25907(9) 0.02259(8) 0.0403(3) Uani 1 1 d . .
C14 C 0.1210(2) 0.50670(9) 0.20113(8) 0.0376(3) Uani 1 1 d . .
C10 C 0.4189(2) 0.47949(10) 0.10292(8) 0.0414(3) Uani 1 1 d . .
H10 H 0.4958 0.4404 0.0671 0.050 Uiso 1 1 calc R U
C7 C -0.0304(2) 0.33028(9) 0.05701(8) 0.0414(3) Uani 1 1 d . .
H7A H -0.1889 0.3050 0.0640 0.050 Uiso 1 1 calc R U
H7B H -0.0469 0.3838 0.0201 0.050 Uiso 1 1 calc R U
C15 C -0.0783(2) 0.36986(9) 0.21214(8) 0.0396(3) Uani 1 1 d . .
C5 C 0.1314(3) 0.22074(11) -0.05749(9) 0.0532(4) Uani 1 1 d . .
H5 H 0.0176 0.2387 -0.1007 0.064 Uiso 1 1 calc R U
C2 C 0.4731(2) 0.16532(10) 0.07318(9) 0.0468(3) Uani 1 1 d . .
H2 H 0.5853 0.1466 0.1165 0.056 Uiso 1 1 calc R U
C13 C 0.1876(3) 0.59811(10) 0.21176(9) 0.0460(3) Uani 1 1 d . .
H13 H 0.1099 0.6372 0.2474 0.055 Uiso 1 1 calc R U
C11 C 0.4931(3) 0.57097(11) 0.11431(9) 0.0487(3) Uani 1 1 d . .
H11 H 0.6222 0.5930 0.0864 0.058 Uiso 1 1 calc R U
C16 C -0.1964(3) 0.49572(13) 0.30663(10) 0.0573(4) Uani 1 1 d . .
H16A H -0.0902 0.5090 0.3560 0.086 Uiso 1 1 calc R U
H16B H -0.3151 0.4515 0.3209 0.086 Uiso 1 1 calc R U
H16C H -0.2749 0.5516 0.2867 0.086 Uiso 1 1 calc R U
C12 C 0.3761(3) 0.62914(10) 0.16682(9) 0.0499(3) Uani 1 1 d . .
H12 H 0.4247 0.6905 0.1722 0.060 Uiso 1 1 calc R U
C3 C 0.4739(3) 0.12833(11) -0.00799(11) 0.0574(4) Uani 1 1 d . .
H3 H 0.5904 0.0850 -0.0192 0.069 Uiso 1 1 calc R U
C4 C 0.3049(3) 0.15485(12) -0.07235(11) 0.0618(4) Uani 1 1 d . .
H4 H 0.3073 0.1285 -0.1259 0.074 Uiso 1 1 calc R U

loop_
_atom_site_aniso_label
_atom_site_aniso_U_11
_atom_site_aniso_U_22
_atom_site_aniso_U_33
_atom_site_aniso_U_23
_atom_site_aniso_U_13
_atom_site_aniso_U_12
O1 0.0465(5) 0.0534(6) 0.0600(6) 0.0127(5) 0.0106(4) -0.0069(4)
N1 0.0411(5) 0.0368(6) 0.0429(6) 0.0006(4) -0.0023(4) 0.0047(4)
N2 0.0407(5) 0.0448(6) 0.0407(6) -0.0010(5) 0.0094(4) 0.0026(5)
C9 0.0368(6) 0.0344(6) 0.0343(6) 0.0006(5) 0.0011(4) 0.0004(5)
C8 0.0366(6) 0.0329(6) 0.0386(6) 0.0020(5) 0.0026(5) 0.0011(5)
C1 0.0400(6) 0.0309(6) 0.0442(7) 0.0012(5) 0.0057(5) -0.0048(5)
C6 0.0413(6) 0.0349(6) 0.0447(7) -0.0011(5) 0.0023(5) -0.0051(5)
C14 0.0379(6) 0.0387(7) 0.0359(6) -0.0002(5) 0.0015(5) 0.0018(5)
C10 0.0428(6) 0.0441(7) 0.0379(6) 0.0005(5) 0.0067(5) -0.0024(5)
C7 0.0399(6) 0.0392(7) 0.0441(7) -0.0010(5) -0.0033(5) 0.0004(5)
C15 0.0360(6) 0.0422(7) 0.0403(6) 0.0072(5) 0.0020(5) 0.0010(5)
C5 0.0589(8) 0.0526(9) 0.0471(8) -0.0071(7) -0.0015(6) -0.0029(7)
C2 0.0463(7) 0.0386(7) 0.0562(8) 0.0034(6) 0.0075(6) 0.0039(6)
C13 0.0532(7) 0.0390(7) 0.0453(7) -0.0064(6) 0.0008(6) 0.0024(6)
C11 0.0497(7) 0.0499(8) 0.0464(7) 0.0058(6) 0.0034(6) -0.0116(6)
C16 0.0550(8) 0.0712(11) 0.0478(8) -0.0042(7) 0.0172(6) 0.0100(7)
C12 0.0604(8) 0.0371(7) 0.0508(8) 0.0007(6) -0.0036(6) -0.0093(6)
C3 0.0614(9) 0.0451(8) 0.0678(10) -0.0086(7) 0.0176(7) 0.0062(7)
C4 0.0742(10) 0.0583(9) 0.0537(9) -0.0176(7) 0.0107(7) 0.0005(8)

loop_
_atom_type_symbol
_atom_type_description
_atom_type_scat_dispersion_real
_atom_type_scat_dispersion_imag
_atom_type_scat_source
C C 0.0181 0.0091 'International Tables Vol C Tables 4.2.6.8 and 6.1.1.4'
H H 0.0000 0.0000 'International Tables Vol C Tables 4.2.6.8 and 6.1.1.4'
N N 0.0311 0.0180 'International Tables Vol C Tables 4.2.6.8 and 6.1.1.4'
O O 0.0492 0.0322 'International Tables Vol C Tables 4.2.6.8 and 6.1.1.4'

loop_
_geom_angle_atom_site_label_1
_geom_angle_atom_site_label_2
_geom_angle_atom_site_label_3
_geom_angle
C1 N1 C8 107.95(10)
C1 N1 H1 114.5
C8 N1 H1 114.5
C15 N2 C14 111.26(10)
C15 N2 C16 124.10(12)
C14 N2 C16 124.57(12)
C10 C9 C14 119.71(12)
C10 C9 C8 131.26(12)
C14 C9 C8 109.03(11)
N1 C8 C9 115.14(10)
N1 C8 C15 111.94(10)
C9 C8 C15 101.61(10)
N1 C8 C7 103.63(10)
C9 C8 C7 114.10(10)
C15 C8 C7 110.70(10)
C2 C1 C6 121.24(13)
C2 C1 N1 127.51(12)
C6 C1 N1 111.24(11)
C5 C6 C1 120.34(13)
C5 C6 C7 130.86(13)
C1 C6 C7 108.79(11)
C13 C14 C9 122.43(12)
C13 C14 N2 128.11(12)
C9 C14 N2 109.46(11)
C9 C10 C11 118.78(13)
C9 C10 H10 120.6
C11 C10 H10 120.6
C6 C7 C8 103.08(10)
C6 C7 H7A 111.1
C8 C7 H7A 111.1
C6 C7 H7B 111.1
C8 C7 H7B 111.1
H7A C7 H7B 109.1
O1 C15 N2 125.37(12)
O1 C15 C8 126.12(12)
N2 C15 C8 108.49(10)
C6 C5 C4 118.86(14)
C6 C5 H5 120.6
C4 C5 H5 120.6
C1 C2 C3 117.87(14)
C1 C2 H2 121.1
C3 C2 H2 121.1
C14 C13 C12 117.00(13)
C14 C13 H13 121.5
C12 C13 H13 121.5
C12 C11 C10 120.41(13)
C12 C11 H11 119.8
C10 C11 H11 119.8
N2 C16 H16A 109.5
N2 C16 H16B 109.5
H16A C16 H16B 109.5
N2 C16 H16C 109.5
H16A C16 H16C 109.5
H16B C16 H16C 109.5
C11 C12 C13 121.58(13)
C11 C12 H12 119.2
C13 C12 H12 119.2
C4 C3 C2 121.26(14)
C4 C3 H3 119.4
C2 C3 H3 119.4
C3 C4 C5 120.41(14)
C3 C4 H4 119.8
C5 C4 H4 119.8

loop_
_geom_bond_atom_site_label_1
_geom_bond_atom_site_label_2
_geom_bond_distance
O1 C15 1.2235(16)
N1 C1 1.4048(17)
N1 C8 1.4749(16)
N1 H1 0.8600
N2 C15 1.3554(17)
N2 C14 1.4117(16)
N2 C16 1.4505(17)
C9 C10 1.3801(17)
C9 C14 1.3912(17)
C9 C8 1.5088(17)
C8 C15 1.5458(17)
C8 C7 1.5603(17)
C1 C2 1.3870(19)
C1 C6 1.3919(18)
C6 C5 1.383(2)
C6 C7 1.4991(18)
C14 C13 1.3805(19)
C10 C11 1.394(2)
C10 H10 0.9300
C7 H7A 0.9700
C7 H7B 0.9700
C5 C4 1.391(2)
C5 H5 0.9300
C2 C3 1.392(2)
C2 H2 0.9300
C13 C12 1.390(2)
C13 H13 0.9300
C11 C12 1.383(2)
C11 H11 0.9300
C16 H16A 0.9600
C16 H16B 0.9600
C16 H16C 0.9600
C12 H12 0.9300
C3 C4 1.383(2)
C3 H3 0.9300
C4 H4 0.9300

loop_
_geom_hbond_atom_site_label_D
_geom_hbond_atom_site_label_H
_geom_hbond_atom_site_label_A
_geom_hbond_distance_DH
_geom_hbond_distance_HA
_geom_hbond_distance_DA
_geom_hbond_angle_DHA
_geom_hbond_site_symmetry_A
N1 H1 O1 0.86 2.23 3.0590(14) 160.9 1_655

loop_
_geom_torsion_atom_site_label_1
_geom_torsion_atom_site_label_2
_geom_torsion_atom_site_label_3
_geom_torsion_atom_site_label_4
_geom_torsion
C1 N1 C8 C9 -102.43(12)
C1 N1 C8 C15 142.19(10)
C1 N1 C8 C7 22.87(12)
C10 C9 C8 N1 55.46(18)
C14 C9 C8 N1 -125.10(11)
C10 C9 C8 C15 176.64(13)
C14 C9 C8 C15 -3.92(12)
C10 C9 C8 C7 -64.20(17)
C14 C9 C8 C7 115.23(12)
C8 N1 C1 C2 165.37(12)
C8 N1 C1 C6 -16.15(14)
C2 C1 C6 C5 1.0(2)
N1 C1 C6 C5 -177.58(12)
C2 C1 C6 C7 -179.74(12)
N1 C1 C6 C7 1.68(15)
C10 C9 C14 C13 3.61(19)
C8 C9 C14 C13 -175.90(11)
C10 C9 C14 N2 -176.91(10)
C8 C9 C14 N2 3.58(14)
C15 N2 C14 C13 177.86(12)
C16 N2 C14 C13 -5.1(2)
C15 N2 C14 C9 -1.58(15)
C16 N2 C14 C9 175.41(12)
C14 C9 C10 C11 -1.90(19)
C8 C9 C10 C11 177.49(12)
C5 C6 C7 C8 -168.49(14)
C1 C6 C7 C8 12.36(14)
N1 C8 C7 C6 -20.96(12)
C9 C8 C7 C6 105.00(12)
C15 C8 C7 C6 -141.13(10)
C14 N2 C15 O1 -179.66(12)
C16 N2 C15 O1 3.3(2)
C14 N2 C15 C8 -1.05(14)
C16 N2 C15 C8 -178.06(12)
N1 C8 C15 O1 -55.04(16)
C9 C8 C15 O1 -178.42(12)
C7 C8 C15 O1 60.03(16)
N1 C8 C15 N2 126.37(11)
C9 C8 C15 N2 2.99(12)
C7 C8 C15 N2 -118.56(11)
C1 C6 C5 C4 -1.0(2)
C7 C6 C5 C4 179.94(14)
C6 C1 C2 C3 0.0(2)
N1 C1 C2 C3 178.34(13)
C9 C14 C13 C12 -2.36(19)
N2 C14 C13 C12 178.26(12)
C9 C10 C11 C12 -0.9(2)
C10 C11 C12 C13 2.1(2)
C14 C13 C12 C11 -0.5(2)
C1 C2 C3 C4 -1.0(2)
C2 C3 C4 C5 1.0(3)
C6 C5 C4 C3 0.0(2)
